data_4329272
loop_
_publ_author_name
'George J. Sopasis'
'Angelos B. Canaj'
'Aggelos Philippidis'
'Milosz Siczek'
'Tadeusz Lis'
'James R. O'Brien'
'Manolis M. Antonakis'
'Spiros A. Pergantis'
'Constantinos J. Milios'

_publ_section_title
;
 Heptanuclear Heterometallic [Cu6Ln] Clusters: Trapping Lanthanides into
 Copper Cages with Artificial Amino Acids
;
_journal_name_full 'Inorganic Chemistry'
_journal_page_first 5911
_journal_page_last 5918
_journal_paper_doi 10.1021/ic300538q
_journal_volume 51
_journal_year 2012
_chemical_formula_moiety 'C30 H60 Cu6 N9 O30 Sm , 1.5(C4 H10 O), 6.75(C H4 O), 0.1 (H2 O)'
_chemical_formula_sum 'C42.75 H102.2 Cu6 N9 O38.35 Sm'
_chemical_formula_weight 1887.72
_chemical_name_systematic
; 
 ? 
;
_space_group_IT_number 176
_symmetry_cell_setting hexagonal
_symmetry_space_group_name_Hall '-P 6c'
_symmetry_space_group_name_H-M 'P 63/m'
_atom_sites_solution_hydrogens geom
_atom_sites_solution_primary direct
_atom_sites_solution_secondary difmap
_audit_creation_method SHELXL-97
_cell_angle_alpha 90.00
_cell_angle_beta 90.00
_cell_angle_gamma 120.00
_cell_formula_units_Z 2
_cell_length_a 19.858(6)
_cell_length_b 19.858(6)
_cell_length_c 13.230(4)
_cell_measurement_reflns_used 10281
_cell_measurement_temperature 100(2)
_cell_measurement_theta_max 30.07
_cell_measurement_theta_min 3.08
_cell_volume 4518(2)
_computing_cell_refinement 'CrysAlis CCD, Oxford Diffraction Ltd.'
_computing_data_collection 'CrysAlis RED, Oxford Diffraction Ltd.'
_computing_data_reduction 'CrysAlis RED, Oxford Diffraction Ltd.'
_computing_structure_refinement 'SHELXL-97 (Sheldrick, 2008)'
_computing_structure_solution 'SHELXS-97 (Sheldrick, 2008)'
_diffrn_ambient_temperature 100(2)
_diffrn_measured_fraction_theta_full 0.998
_diffrn_measured_fraction_theta_max 0.997
_diffrn_measurement_device_type KM4CCD
_diffrn_measurement_method \w
_diffrn_radiation_monochromator graphite
_diffrn_radiation_source 'fine-focus sealed tube'
_diffrn_radiation_type MoK\a
_diffrn_radiation_wavelength 0.71073
_diffrn_reflns_av_R_equivalents 0.0745
_diffrn_reflns_av_sigmaI/netI 0.0520
_diffrn_reflns_limit_h_max 27
_diffrn_reflns_limit_h_min -24
_diffrn_reflns_limit_k_max 27
_diffrn_reflns_limit_k_min -17
_diffrn_reflns_limit_l_max 18
_diffrn_reflns_limit_l_min -17
_diffrn_reflns_number 30838
_diffrn_reflns_theta_full 25.50
_diffrn_reflns_theta_max 30.07
_diffrn_reflns_theta_min 3.08
_exptl_absorpt_coefficient_mu 2.101
_exptl_absorpt_correction_T_max 0.851
_exptl_absorpt_correction_T_min 0.610
_exptl_absorpt_correction_type analytical
_exptl_absorpt_process_details
;
CrysAlis RED, Oxford Diffraction Ltd.,
Version 1.171.32.5
Analytical numeric absorption correction using a 
multifaceted crystal model based on expressions
 derived by R.C. Clark & J.S. Reid.
(Clark, R. C. & Reid, J. S. (1995). Acta Cryst. A51, 887-897)
;
_exptl_crystal_colour blue
_exptl_crystal_density_diffrn 1.388
_exptl_crystal_description block
_exptl_crystal_F_000 1929
_exptl_crystal_size_max 0.41
_exptl_crystal_size_mid 0.19
_exptl_crystal_size_min 0.09
_refine_diff_density_max 1.462
_refine_diff_density_min -1.420
_refine_diff_density_rms 0.134
_refine_ls_extinction_method none
_refine_ls_goodness_of_fit_ref 1.094
_refine_ls_hydrogen_treatment constr
_refine_ls_matrix_type full
_refine_ls_number_parameters 218
_refine_ls_number_reflns 4587
_refine_ls_number_restraints 3
_refine_ls_restrained_S_all 1.094
_refine_ls_R_factor_all 0.1008
_refine_ls_R_factor_gt 0.0645
_refine_ls_shift/su_max 0.001
_refine_ls_shift/su_mean 0.000
_refine_ls_structure_factor_coef Fsqd
_refine_ls_weighting_details 'calc w=1/[\s^2^(Fo^2^)+(0.0363P)^2^+26.7704P] where P=(Fo^2^+2Fc^2^)/3'
_refine_ls_weighting_scheme calc
_refine_ls_wR_factor_gt 0.1340
_refine_ls_wR_factor_ref 0.1478
_reflns_number_gt 3298
_reflns_number_total 4587
_reflns_threshold_expression >2sigma(I)
_cod_data_source_file ic300538q_si_001_04.cif
_cod_data_source_block gis733ap
_cod_original_formula_sum 'C42.75 H102.20 Cu6 N9 O38.35 Sm'
_cod_database_code 4329272

loop_
_symmetry_equiv_pos_as_xyz
'x, y, z'
'-y, x-y, z'
'-x+y, -x, z'
'-x, -y, z+1/2'
'y, -x+y, z+1/2'
'x-y, x, z+1/2'
'-x, -y, -z'
'y, -x+y, -z'
'x-y, x, -z'
'x, y, -z-1/2'
'-y, x-y, -z-1/2'
'-x+y, -x, -z-1/2'

loop_
_atom_site_label
_atom_site_type_symbol
_atom_site_fract_x
_atom_site_fract_y
_atom_site_fract_z
_atom_site_U_iso_or_equiv
_atom_site_adp_type
_atom_site_occupancy
_atom_site_symmetry_multiplicity
_atom_site_calc_flag
_atom_site_refinement_flags
_atom_site_disorder_assembly
_atom_site_disorder_group
Sm Sm 0.6667 0.3333 0.7500 0.02172(14) Uani 1 6 d S . .
Cu Cu 0.83382(4) 0.47111(4) 0.86777(5) 0.03181(18) Uani 1 1 d . . .
O1 O 0.7745(3) 0.4647(3) 0.7500 0.0244(9) Uani 1 2 d S . .
H1 H 0.7575 0.5043 0.7500 0.029 Uiso 1 2 calc SR . .
O11 O 0.7636(2) 0.3576(2) 0.8803(3) 0.0301(8) Uani 1 1 d . . .
O21 O 0.7421(3) 0.2517(2) 0.9651(3) 0.0537(12) Uani 1 1 d . . .
N11 N 0.8915(3) 0.4536(3) 0.9759(4) 0.0458(12) Uani 1 1 d . A .
H11A H 0.9372 0.4596 0.9500 0.055 Uiso 1 1 calc R . .
H11B H 0.9040 0.4903 1.0256 0.055 Uiso 1 1 calc R . .
C11 C 0.7791(4) 0.3217(4) 0.9499(5) 0.0449(14) Uani 1 1 d . A .
C21 C 0.8458(5) 0.3745(4) 1.0213(6) 0.073(3) Uani 1 1 d . . .
C31 C 0.8868(10) 0.3413(12) 1.0654(13) 0.057(5) Uani 0.50 1 d P A 1
H31A H 0.9165 0.3726 1.1236 0.086 Uiso 0.50 1 calc PR A 1
H31B H 0.9226 0.3399 1.0156 0.086 Uiso 0.50 1 calc PR A 1
H31C H 0.8501 0.2882 1.0877 0.086 Uiso 0.50 1 calc PR A 1
C311 C 0.9095(12) 0.3402(13) 1.0091(16) 0.078(6) Uani 0.50 1 d P A 2
H31D H 0.9570 0.3736 1.0474 0.117 Uiso 0.50 1 calc PR A 2
H31E H 0.9225 0.3404 0.9376 0.117 Uiso 0.50 1 calc PR A 2
H31F H 0.8854 0.2870 1.0354 0.117 Uiso 0.50 1 calc PR A 2
C41 C 0.7962(13) 0.3906(16) 1.1193(18) 0.057(5) Uani 0.50 1 d P A 3
H41A H 0.7614 0.3412 1.1530 0.086 Uiso 0.50 1 calc PR A 3
H41B H 0.7657 0.4127 1.0915 0.086 Uiso 0.50 1 calc PR A 3
H41C H 0.8338 0.4270 1.1683 0.086 Uiso 0.50 1 calc PR A 3
C411 C 0.8210(16) 0.3707(15) 1.1144(17) 0.090(9) Uani 0.50 1 d P A 4
H41D H 0.7863 0.3162 1.1330 0.134 Uiso 0.50 1 calc PR A 4
H41E H 0.7926 0.3993 1.1191 0.134 Uiso 0.50 1 calc PR A 4
H41F H 0.8655 0.3939 1.1606 0.134 Uiso 0.50 1 calc PR A 4
O12 O 0.9163(2) 0.5762(2) 0.8353(4) 0.0428(10) Uani 1 1 d . . .
C12 C 0.9382(5) 0.6081(5) 0.7500 0.0404(19) Uani 1 2 d S . .
C22 C 0.9959(6) 0.6932(5) 0.7500 0.057(3) Uani 1 2 d S . .
H22A H 0.9893 0.7175 0.8010 0.086 Uiso 1 1 d R . .
H22C H 1.0476 0.7010 0.7500 0.086 Uiso 1 2 d SR . .
O13 O 0.9087(3) 0.4173(3) 0.7500 0.0401(13) Uani 1 2 d S . .
N13 N 0.9792(4) 0.4499(4) 0.7500 0.048(2) Uani 1 2 d S . .
O23 O 1.0086(6) 0.4540(7) 0.8478(8) 0.042(2) Uani 0.50 1 d P . .
O33 O 1.0248(8) 0.4836(8) 0.8068(11) 0.066(4) Uani 0.50 1 d P . .
O1M O 0.7492(7) 0.5834(6) 0.7777(12) 0.086(7) Uani 0.50 1 d P B -5
H1M H 0.6997 0.5562 0.7597 0.129 Uiso 0.50 1 d PR B -5
C1M C 0.7713(13) 0.6469(12) 0.7129(16) 0.109(8) Uiso 0.50 1 d P B -5
H1M1 H 0.7366 0.6681 0.7229 0.163 Uiso 0.50 1 calc PR B -5
H1M2 H 0.7678 0.6298 0.6426 0.163 Uiso 0.50 1 calc PR B -5
H1M3 H 0.8249 0.6871 0.7278 0.163 Uiso 0.50 1 calc PR B -5
O1E O 0.767(3) 0.114(3) 0.2500 0.23(2) Uani 0.50 2 d SPD . 2
C1E C 0.7384(19) 0.136(2) 0.179(4) 0.29(7) Uani 0.50 1 d PD . 2
H1E1 H 0.7494 0.1900 0.1840 0.343 Uiso 0.50 1 calc PR . 2
H1E2 H 0.6831 0.0989 0.1639 0.343 Uiso 0.50 1 calc PR . 2
C2E C 0.795(3) 0.1249(18) 0.117(2) 0.29(5) Uani 0.50 1 d PD . 2
H2E1 H 0.7821 0.1234 0.0454 0.439 Uiso 0.50 1 calc PR . 2
H2E2 H 0.7924 0.0760 0.1361 0.439 Uiso 0.50 1 calc PR . 2
H2E3 H 0.8477 0.1683 0.1293 0.439 Uiso 0.50 1 calc PR . 2
O1S O 0.769(3) 0.090(2) 1.047(4) 0.35(4) Uani 0.50 1 d P C 3
H1S H 0.7535 0.1219 1.0528 0.532 Uiso 0.50 1 calc PR C 3
C1S C 0.844(4) 0.124(2) 0.965(5) 0.33(4) Uani 0.50 1 d P C 3
H1S1 H 0.8246 0.1175 0.8955 0.499 Uiso 0.50 1 calc PR C 3
H1S2 H 0.8725 0.0960 0.9737 0.499 Uiso 0.50 1 calc PR C 3
H1S3 H 0.8794 0.1798 0.9781 0.499 Uiso 0.50 1 calc PR C 3
O2S O 0.932(3) 0.096(3) 0.2500 0.140(18) Uiso 0.25 2 d SPD . .
H2S H 0.9691 0.0872 0.2500 0.209 Uiso 0.25 2 d SPR . .
C3S C 0.866(3) 0.023(3) 0.2500 0.089(16) Uiso 0.25 2 d SPD . .
H3S1 H 0.8635 -0.0068 0.3103 0.134 Uiso 0.25 1 d PR . .
H3S2 H 0.8240 0.0345 0.2500 0.134 Uiso 0.25 2 d SPR . .
O1W O 1.0000 0.0000 0.5000 0.05(3) Uiso 0.10 6 d SP . .

loop_
_atom_site_aniso_label
_atom_site_aniso_U_11
_atom_site_aniso_U_22
_atom_site_aniso_U_33
_atom_site_aniso_U_23
_atom_site_aniso_U_13
_atom_site_aniso_U_12
Sm 0.02464(19) 0.02464(19) 0.0159(3) 0.000 0.000 0.01232(9)
Cu 0.0279(3) 0.0318(3) 0.0306(3) -0.0061(3) -0.0061(3) 0.0111(3)
O1 0.024(2) 0.023(2) 0.026(2) 0.000 0.000 0.0126(19)
O11 0.0337(18) 0.0325(18) 0.0239(18) -0.0012(14) -0.0047(14) 0.0163(15)
O21 0.065(3) 0.039(2) 0.048(3) 0.004(2) -0.030(2) 0.020(2)
N11 0.042(3) 0.047(3) 0.041(3) -0.012(2) -0.022(2) 0.017(2)
C11 0.047(3) 0.044(3) 0.035(3) 0.000(3) -0.018(3) 0.016(3)
C21 0.074(5) 0.051(4) 0.061(5) 0.006(4) -0.047(4) 0.005(4)
C31 0.047(9) 0.076(10) 0.046(9) 0.012(9) -0.024(8) 0.029(8)
C311 0.071(13) 0.065(10) 0.079(14) 0.001(12) -0.048(12) 0.021(10)
C41 0.050(9) 0.082(15) 0.032(8) -0.011(9) -0.013(7) 0.028(9)
C411 0.11(2) 0.068(14) 0.032(10) -0.007(9) -0.041(14) 0.004(13)
O12 0.0321(19) 0.034(2) 0.055(3) -0.0068(19) -0.0020(19) 0.0108(17)
C12 0.028(4) 0.028(4) 0.063(6) 0.000 0.000 0.012(3)
C22 0.047(5) 0.033(4) 0.080(8) 0.000 0.000 0.012(4)
O13 0.023(3) 0.042(3) 0.040(3) 0.000 0.000 0.005(2)
N13 0.021(3) 0.017(3) 0.100(7) 0.000 0.000 0.005(3)
O23 0.025(5) 0.047(6) 0.043(6) -0.011(4) -0.012(4) 0.011(4)
O33 0.039(6) 0.080(10) 0.067(9) -0.025(7) -0.007(6) 0.020(7)
O1M 0.108(8) 0.066(6) 0.11(2) -0.025(7) -0.026(8) 0.066(6)
O1E 0.14(3) 0.24(5) 0.29(7) 0.000 0.000 0.08(3)
C1E 0.09(2) 0.10(2) 0.6(2) 0.13(5) 0.07(5) 0.017(18)
C2E 0.55(11) 0.067(18) 0.19(4) -0.03(2) -0.26(6) 0.11(4)
O1S 0.37(6) 0.23(4) 0.37(7) 0.13(4) -0.16(6) 0.08(4)
C1S 0.49(11) 0.11(3) 0.30(7) -0.10(4) -0.13(7) 0.08(5)

loop_
_atom_type_symbol
_atom_type_description
_atom_type_scat_dispersion_real
_atom_type_scat_dispersion_imag
_atom_type_scat_source
C C 0.0033 0.0016 'International Tables Vol C Tables 4.2.6.8 and 6.1.1.4'
H H 0.0000 0.0000 'International Tables Vol C Tables 4.2.6.8 and 6.1.1.4'
N N 0.0061 0.0033 'International Tables Vol C Tables 4.2.6.8 and 6.1.1.4'
O O 0.0106 0.0060 'International Tables Vol C Tables 4.2.6.8 and 6.1.1.4'
Cu Cu 0.3201 1.2651 'International Tables Vol C Tables 4.2.6.8 and 6.1.1.4'
Sm Sm -0.1638 3.4418 'International Tables Vol C Tables 4.2.6.8 and 6.1.1.4'

loop_
_geom_angle_atom_site_label_1
_geom_angle_atom_site_label_2
_geom_angle_atom_site_label_3
_geom_angle
_geom_angle_site_symmetry_1
_geom_angle_site_symmetry_3
O1 Sm O1 120.0 2_655 .
O1 Sm O11 66.47(11) 2_655 2_655
O1 Sm O11 72.04(11) . 2_655
O1 Sm O11 135.04(9) 3_665 2_655
O1 Sm O11 66.47(11) . 10_557
O1 Sm O11 72.04(11) 3_665 10_557
O11 Sm O11 138.45(7) 2_655 10_557
O1 Sm O11 135.04(9) 2_655 .
O1 Sm O11 66.47(11) . .
O1 Sm O11 72.04(11) 3_665 .
O11 Sm O11 75.82(13) 2_655 .
O11 Sm O11 89.61(17) 10_557 .
O1 Sm O11 72.04(11) 2_655 3_665
O1 Sm O11 135.04(9) . 3_665
O1 Sm O11 66.47(11) 3_665 3_665
O11 Sm O11 75.82(13) 2_655 3_665
O11 Sm O11 138.44(6) 10_557 3_665
O11 Sm O11 75.82(13) . 3_665
O1 Sm O11 66.47(11) 2_655 11_657
O1 Sm O11 72.05(11) . 11_657
O1 Sm O11 135.03(9) 3_665 11_657
O11 Sm O11 89.61(17) 2_655 11_657
O11 Sm O11 75.82(13) 10_557 11_657
O11 Sm O11 138.45(7) . 11_657
O11 Sm O11 138.44(7) 3_665 11_657
O1 Sm O11 72.04(11) 2_655 12_667
O1 Sm O11 135.04(9) . 12_667
O1 Sm O11 66.47(11) 3_665 12_667
O11 Sm O11 138.44(7) 2_655 12_667
O11 Sm O11 75.82(13) 10_557 12_667
O11 Sm O11 138.44(6) . 12_667
O11 Sm O11 89.61(17) 3_665 12_667
O11 Sm O11 75.82(13) 11_657 12_667
O1 Sm Cu 32.61(6) 2_655 11_657
O1 Sm Cu 99.67(10) . 11_657
O1 Sm Cu 132.41(9) 3_665 11_657
O11 Sm Cu 79.11(9) 2_655 11_657
O11 Sm Cu 105.17(9) 10_557 11_657
O11 Sm Cu 154.11(8) . 11_657
O11 Sm Cu 104.25(8) 3_665 11_657
O11 Sm Cu 34.23(8) 11_657 11_657
O11 Sm Cu 66.93(8) 12_667 11_657
O1 Sm Cu 99.67(10) 2_655 12_667
O1 Sm Cu 132.41(9) . 12_667
O1 Sm Cu 32.61(6) 3_665 12_667
O11 Sm Cu 154.11(8) 2_655 12_667
O11 Sm Cu 66.93(8) 10_557 12_667
O11 Sm Cu 104.25(8) . 12_667
O11 Sm Cu 79.11(9) 3_665 12_667
O11 Sm Cu 105.17(9) 11_657 12_667
O11 Sm Cu 34.23(8) 12_667 12_667
Cu Sm Cu 101.108(19) 11_657 12_667
O1 Sm Cu 32.61(6) 2_655 2_655
O1 Sm Cu 99.67(10) . 2_655
O1 Sm Cu 132.41(9) 3_665 2_655
O11 Sm Cu 34.23(8) 2_655 2_655
O11 Sm Cu 154.11(8) 10_557 2_655
O11 Sm Cu 105.17(9) . 2_655
O11 Sm Cu 66.93(8) 3_665 2_655
O11 Sm Cu 79.11(9) 11_657 2_655
O11 Sm Cu 104.25(8) 12_667 2_655
Cu Sm Cu 53.83(3) 11_657 2_655
Cu Sm Cu 127.044(8) 12_667 2_655
O1 Cu O12 92.95(19) . .
O1 Cu N11 166.0(2) . .
O12 Cu N11 95.6(2) . .
O1 Cu O11 86.13(17) . .
O12 Cu O11 167.02(17) . .
N11 Cu O11 83.03(18) . .
O1 Cu O21 89.18(17) . 2_655
O12 Cu O21 103.84(17) . 2_655
N11 Cu O21 99.5(2) . 2_655
O11 Cu O21 89.10(16) . 2_655
O1 Cu Sm 42.57(13) . .
O12 Cu Sm 135.30(14) . .
N11 Cu Sm 127.10(15) . .
O11 Cu Sm 44.08(10) . .
O21 Cu Sm 83.52(10) 2_655 .
Cu O1 Cu 108.6(2) . 10_557
Cu O1 Sm 104.82(15) . .
Cu O1 Sm 104.82(15) 10_557 .
Cu O1 H1 112.7 . .
Cu O1 H1 112.7 10_557 .
Sm O1 H1 112.7 . .
C11 O11 Cu 117.5(3) . .
C11 O11 Sm 140.8(4) . .
Cu O11 Sm 101.70(14) . .
C11 O21 Cu 123.6(4) . 3_665
C21 N11 Cu 112.1(4) . .
C21 N11 H11A 109.2 . .
Cu N11 H11A 109.2 . .
C21 N11 H11B 109.2 . .
Cu N11 H11B 109.2 . .
H11A N11 H11B 107.9 . .
O21 C11 O11 124.8(5) . .
O21 C11 C21 119.9(5) . .
O11 C11 C21 115.1(5) . .
C411 C21 C31 82.7(14) . .
C411 C21 N11 116.8(13) . .
C31 C21 N11 118.0(10) . .
C411 C21 C11 111.5(12) . .
C31 C21 C11 116.1(10) . .
N11 C21 C11 109.5(5) . .
C411 C21 C311 113.2(14) . .
N11 C21 C311 101.4(10) . .
C11 C21 C311 103.1(9) . .
C31 C21 C41 106.8(11) . .
N11 C21 C41 102.0(11) . .
C11 C21 C41 102.0(10) . .
C311 C21 C41 137.2(11) . .
C21 C31 H31A 109.5 . .
C21 C31 H31B 109.5 . .
C21 C31 H31C 109.5 . .
C21 C311 H31D 109.5 . .
C21 C311 H31E 109.5 . .
H31D C311 H31E 109.5 . .
C21 C311 H31F 109.5 . .
H31D C311 H31F 109.5 . .
H31E C311 H31F 109.5 . .
C21 C41 H41A 109.5 . .
C21 C41 H41B 109.5 . .
C21 C41 H41C 109.5 . .
C21 C411 H41D 109.5 . .
C21 C411 H41E 109.5 . .
C21 C411 H41F 109.5 . .
C12 O12 Cu 129.0(4) . .
O12 C12 O12 127.1(7) 10_557 .
O12 C12 C22 116.5(4) 10_557 .
O12 C12 C22 116.5(4) . .
C12 C22 H22A 112.4 . .
C12 C22 H22C 109.6 . .
H22A C22 H22C 110.8 . .
O33 N13 O33 85.4(15) . 10_557
O33 N13 O13 134.4(8) . .
O33 N13 O13 134.4(8) 10_557 .
O33 N13 O23 113.5(10) 10_557 .
O13 N13 O23 111.5(5) . .
O33 N13 O23 113.5(10) . 10_557
O13 N13 O23 111.5(5) . 10_557
O23 N13 O23 134.1(11) . 10_557
O33 O23 N13 51.6(15) . .
O23 O33 N13 96.7(18) . .
C1M O1M H1M 97.8 . .
C1E O1E C2E 54.1(14) . .
O1E C1E C2E 82(2) . .
O1E C1E H1E1 115.0 . .
C2E C1E H1E1 114.9 . .
O1E C1E H1E2 114.9 . .
C2E C1E H1E2 114.9 . .
H1E1 C1E H1E2 112.0 . .
C1E C2E H2E1 109.5 . .
O1E C2E H2E1 150.6 . .
C1E C2E H2E2 109.5 . .
O1E C2E H2E2 77.2 . .
H2E1 C2E H2E2 109.5 . .
C1E C2E H2E3 109.5 . .
O1E C2E H2E3 94.1 . .
H2E1 C2E H2E3 109.5 . .
H2E2 C2E H2E3 109.5 . .
C1S O1S H1S 109.5 . .
O1S C1S H1S1 109.5 . .
O1S C1S H1S2 109.5 . .
H1S1 C1S H1S2 109.5 . .
O1S C1S H1S3 109.5 . .
H1S1 C1S H1S3 109.5 . .
H1S2 C1S H1S3 109.5 . .
C3S O2S H2S 105.2 . .
O2S C3S H3S1 112.0 . .
O2S C3S H3S2 103.7 . .
H3S1 C3S H3S2 110.3 . .

loop_
_geom_bond_atom_site_label_1
_geom_bond_atom_site_label_2
_geom_bond_distance
_geom_bond_site_symmetry_2
Sm O1 2.409(5) 2_655
Sm O1 2.409(5) .
Sm O1 2.409(5) 3_665
Sm O11 2.445(3) .
Sm Cu 3.4423(10) 2_655
Cu O1 1.919(3) .
Cu O12 1.950(4) .
Cu N11 1.970(5) .
Cu O11 1.977(4) .
Cu O21 2.310(4) 2_655
O1 Cu 1.919(3) 10_557
O1 H1 1.0000 .
O11 C11 1.292(7) .
O21 C11 1.221(7) .
O21 Cu 2.310(4) 3_665
N11 C21 1.492(9) .
N11 H11A 0.9200 .
N11 H11B 0.9200 .
C11 C21 1.535(8) .
C21 C411 1.32(3) .
C21 C31 1.406(18) .
C21 C311 1.72(2) .
C21 C41 1.75(2) .
C31 H31A 0.9800 .
C31 H31B 0.9800 .
C31 H31C 0.9800 .
C311 H31D 0.9800 .
C311 H31E 0.9800 .
C311 H31F 0.9800 .
C41 H41A 0.9800 .
C41 H41B 0.9800 .
C41 H41C 0.9800 .
C411 H41D 0.9800 .
C411 H41E 0.9800 .
C411 H41F 0.9800 .
O12 C12 1.261(6) .
C12 C22 1.495(11) .
C22 H22A 0.8766 .
C22 H22C 0.9599 .
O13 N13 1.213(8) .
N13 O33 1.108(14) .
N13 O23 1.405(11) .
O23 O33 0.745(14) .
O1M C1M 1.40(2) .
O1M H1M 0.8850 .
C1M H1M1 0.9800 .
C1M H1M2 0.9800 .
C1M H1M3 0.9800 .
O1E C1E 1.275(19) .
O1E C2E 1.82(4) .
C1E C2E 1.49(2) .
C1E H1E1 0.9900 .
C1E H1E2 0.9900 .
C2E H2E1 0.9800 .
C2E H2E2 0.9800 .
C2E H2E3 0.9800 .
O1S C1S 1.69(7) .
O1S H1S 0.8400 .
C1S H1S1 0.9800 .
C1S H1S2 0.9800 .
C1S H1S3 0.9800 .
O2S C3S 1.37(2) .
O2S H2S 0.8414 .
C3S H3S1 0.9839 .
C3S H3S2 0.9689 .

loop_
_geom_torsion_atom_site_label_1
_geom_torsion_atom_site_label_2
_geom_torsion_atom_site_label_3
_geom_torsion_atom_site_label_4
_geom_torsion
_geom_torsion_site_symmetry_1
_geom_torsion_site_symmetry_4
O1 Sm Cu O1 -80.14(8) 2_655 .
O1 Sm Cu O1 132.45(12) 3_665 .
O11 Sm Cu O1 -92.52(19) 2_655 .
O11 Sm Cu O1 63.01(19) 10_557 .
O11 Sm Cu O1 168.7(2) . .
O11 Sm Cu O1 -159.48(19) 3_665 .
O11 Sm Cu O1 -9.16(19) 11_657 .
O11 Sm Cu O1 77.7(3) 12_667 .
Cu Sm Cu O1 -37.87(17) 11_657 .
Cu Sm Cu O1 112.84(17) 12_667 .
Cu Sm Cu O1 -90.61(17) 2_655 .
O1 Sm Cu O12 -87.4(2) 2_655 .
O1 Sm Cu O12 -7.3(2) . .
O1 Sm Cu O12 125.16(18) 3_665 .
O11 Sm Cu O12 -99.8(2) 2_655 .
O11 Sm Cu O12 55.73(19) 10_557 .
O11 Sm Cu O12 161.4(2) . .
O11 Sm Cu O12 -166.76(19) 3_665 .
O11 Sm Cu O12 -16.4(2) 11_657 .
O11 Sm Cu O12 70.4(3) 12_667 .
Cu Sm Cu O12 -45.15(18) 11_657 .
Cu Sm Cu O12 105.56(18) 12_667 .
Cu Sm Cu O12 -97.89(18) 2_655 .
O1 Sm Cu N11 112.8(2) 2_655 .
O1 Sm Cu N11 -167.1(3) . .
O1 Sm Cu N11 -34.6(2) 3_665 .
O11 Sm Cu N11 100.4(2) 2_655 .
O11 Sm Cu N11 -104.1(2) 10_557 .
O11 Sm Cu N11 1.6(3) . .
O11 Sm Cu N11 33.4(2) 3_665 .
O11 Sm Cu N11 -176.3(2) 11_657 .
O11 Sm Cu N11 -89.4(3) 12_667 .
Cu Sm Cu N11 155.0(2) 11_657 .
Cu Sm Cu N11 -54.2(2) 12_667 .
Cu Sm Cu N11 102.3(2) 2_655 .
O1 Sm Cu O11 111.16(18) 2_655 .
O1 Sm Cu O11 -168.7(2) . .
O1 Sm Cu O11 -36.25(16) 3_665 .
O11 Sm Cu O11 98.8(2) 2_655 .
O11 Sm Cu O11 -105.7(2) 10_557 .
O11 Sm Cu O11 31.82(17) 3_665 .
O11 Sm Cu O11 -177.86(10) 11_657 .
O11 Sm Cu O11 -91.0(3) 12_667 .
Cu Sm Cu O11 153.43(15) 11_657 .
Cu Sm Cu O11 -55.86(15) 12_667 .
Cu Sm Cu O11 100.69(15) 2_655 .
O1 Sm Cu O21 15.73(16) 2_655 2_655
O1 Sm Cu O21 95.9(2) . 2_655
O1 Sm Cu O21 -131.69(15) 3_665 2_655
O11 Sm Cu O21 3.35(16) 2_655 2_655
O11 Sm Cu O21 158.88(16) 10_557 2_655
O11 Sm Cu O21 -95.4(2) . 2_655
O11 Sm Cu O21 -63.62(16) 3_665 2_655
O11 Sm Cu O21 86.70(16) 11_657 2_655
O11 Sm Cu O21 173.5(2) 12_667 2_655
Cu Sm Cu O21 58.00(14) 11_657 2_655
Cu Sm Cu O21 -151.29(14) 12_667 2_655
Cu Sm Cu O21 5.26(14) 2_655 2_655
O12 Cu O1 Cu 63.3(2) . 10_557
N11 Cu O1 Cu -64.3(9) . 10_557
O11 Cu O1 Cu -103.7(2) . 10_557
O21 Cu O1 Cu 167.1(2) 2_655 10_557
Sm Cu O1 Cu -111.6(3) . 10_557
O12 Cu O1 Sm 174.88(17) . .
N11 Cu O1 Sm 47.3(9) . .
O11 Cu O1 Sm 7.85(16) . .
O21 Cu O1 Sm -81.31(17) 2_655 .
O1 Sm O1 Cu 122.87(14) 2_655 .
O1 Sm O1 Cu -57.14(14) 3_665 .
O11 Sm O1 Cu 75.07(15) 2_655 .
O11 Sm O1 Cu -107.4(2) 10_557 .
O11 Sm O1 Cu -6.90(14) . .
O11 Sm O1 Cu 28.6(3) 3_665 .
O11 Sm O1 Cu 170.66(19) 11_657 .
O11 Sm O1 Cu -142.87(12) 12_667 .
Cu Sm O1 Cu 150.20(13) 11_657 .
Cu Sm O1 Cu -94.95(9) 12_667 .
Cu Sm O1 Cu 95.53(15) 2_655 .
O1 Sm O1 Cu -122.87(14) 2_655 10_557
O1 Sm O1 Cu 57.13(14) 3_665 10_557
O11 Sm O1 Cu -170.67(19) 2_655 10_557
O11 Sm O1 Cu 6.90(14) 10_557 10_557
O11 Sm O1 Cu 107.4(2) . 10_557
O11 Sm O1 Cu 142.87(12) 3_665 10_557
O11 Sm O1 Cu -75.07(15) 11_657 10_557
O11 Sm O1 Cu -28.6(3) 12_667 10_557
Cu Sm O1 Cu -95.54(15) 11_657 10_557
Cu Sm O1 Cu 19.3(2) 12_667 10_557
Cu Sm O1 Cu -150.20(13) 2_655 10_557
O1 Cu O11 C11 174.4(4) . .
O12 Cu O11 C11 88.1(9) . .
N11 Cu O11 C11 3.3(4) . .
O21 Cu O11 C11 -96.3(4) 2_655 .
Sm Cu O11 C11 -177.9(5) . .
O1 Cu O11 Sm -7.64(15) . .
O12 Cu O11 Sm -93.9(7) . .
N11 Cu O11 Sm -178.7(2) . .
O21 Cu O11 Sm 81.60(16) 2_655 .
O1 Sm O11 C11 74.1(6) 2_655 .
O1 Sm O11 C11 -176.3(6) . .
O1 Sm O11 C11 -40.7(6) 3_665 .
O11 Sm O11 C11 107.4(6) 2_655 .
O11 Sm O11 C11 -111.9(6) 10_557 .
O11 Sm O11 C11 28.8(6) 3_665 .
O11 Sm O11 C11 -179.8(6) 11_657 .
O11 Sm O11 C11 -44.0(6) 12_667 .
Cu Sm O11 C11 122.3(6) 11_657 .
Cu Sm O11 C11 -45.8(6) 12_667 .
Cu Sm O11 C11 89.6(6) 2_655 .
O1 Sm O11 Cu -103.0(2) 2_655 .
O1 Sm O11 Cu 6.61(13) . .
O1 Sm O11 Cu 142.21(17) 3_665 .
O11 Sm O11 Cu -69.7(2) 2_655 .
O11 Sm O11 Cu 70.99(17) 10_557 .
O11 Sm O11 Cu -148.34(14) 3_665 .
O11 Sm O11 Cu 3.12(15) 11_657 .
O11 Sm O11 Cu 138.85(19) 12_667 .
Cu Sm O11 Cu -54.8(3) 11_657 .
Cu Sm O11 Cu 137.03(11) 12_667 .
Cu Sm O11 Cu -87.50(13) 2_655 .
O1 Cu N11 C21 -51.7(11) . .
O12 Cu N11 C21 -179.1(5) . .
O11 Cu N11 C21 -12.1(5) . .
O21 Cu N11 C21 75.9(5) 2_655 .
Sm Cu N11 C21 -13.2(6) . .
Cu O21 C11 O11 2.1(10) 3_665 .
Cu O21 C11 C21 177.5(6) 3_665 .
Cu O11 C11 O21 -178.3(6) . .
Sm O11 C11 O21 4.9(11) . .
Cu O11 C11 C21 6.2(8) . .
Sm O11 C11 C21 -170.6(5) . .
Cu N11 C21 C411 -110.3(14) . .
Cu N11 C21 C31 153.5(10) . .
Cu N11 C21 C11 17.7(8) . .
Cu N11 C21 C311 126.2(8) . .
Cu N11 C21 C41 -89.9(8) . .
O21 C11 C21 C411 -60.6(16) . .
O11 C11 C21 C411 115.2(15) . .
O21 C11 C21 C31 31.8(14) . .
O11 C11 C21 C31 -152.4(10) . .
O21 C11 C21 N11 168.6(7) . .
O11 C11 C21 N11 -15.6(10) . .
O21 C11 C21 C311 61.2(11) . .
O11 C11 C21 C311 -123.0(9) . .
O21 C11 C21 C41 -83.9(11) . .
O11 C11 C21 C41 91.8(10) . .
O1 Cu O12 C12 -28.8(6) . .
N11 Cu O12 C12 140.1(6) . .
O11 Cu O12 C12 56.7(10) . .
O21 Cu O12 C12 -118.7(6) 2_655 .
Sm Cu O12 C12 -23.9(7) . .
Cu O12 C12 O12 -7.7(12) . 10_557
Cu O12 C12 C22 171.8(6) . .
O33 N13 O23 O33 29.7(18) 10_557 .
O13 N13 O23 O33 -142(2) . .
O23 N13 O23 O33 59(3) 10_557 .
N13 O23 O33 O33 -29.3(13) . 10_557
O33 N13 O33 O23 -152.9(15) 10_557 .
O13 N13 O33 O23 53(3) . .
O23 N13 O33 O23 -138(2) 10_557 .
O13 N13 O33 O33 -154.5(19) . 10_557
O23 N13 O33 O33 152.9(15) . 10_557
O23 N13 O33 O33 15.2(9) 10_557 10_557
C1E O1E C1E C2E 166(3) 10_556 .
C2E O1E C1E C2E 146(8) 10_556 .
C2E O1E C1E C1E -166(3) . 10_556
C2E O1E C1E C1E -20(5) 10_556 10_556
C1E C1E C2E O1E 11(3) 10_556 .
C1E O1E C2E C1E -25(6) 10_556 .
C2E O1E C2E C1E -142(11) 10_556 .
